data_7161140
loop_
_publ_author_name
'Thakur, Arunabha'
'Sau, Subham'

_publ_section_title
;
 Co(II) mediated cascade cyclization of unactivated olefin to afford
 N-alkylacetamided tetrahydropyridazine and dihydropyrazole
;
_journal_name_full 'Organic &amp; Biomolecular Chemistry'
_journal_paper_doi 10.1039/D6OB00436A
_journal_year 2025
_chemical_formula_moiety 'C16 H20 Cl N3 O2'
_chemical_formula_sum 'C16 H20 Cl N3 O2'
_chemical_formula_weight 321.80
_chemical_name_systematic Photon
_space_group_crystal_system orthorhombic
_space_group_IT_number 43
_space_group_name_Hall 'F 2 -2d'
_space_group_name_H-M_alt 'F d d 2'
_atom_sites_solution_hydrogens geom
_audit_creation_date 2025-12-04
_audit_creation_method
;
Olex2 1.5
(compiled 2023.08.24 svn.re1ec1418 for OlexSys, GUI svn.r6817)
;
_audit_update_record
;
2026-02-06 deposited with the CCDC.	2026-04-27 downloaded from the CCDC.
;
_cell_angle_alpha 90
_cell_angle_beta 90
_cell_angle_gamma 90
_cell_formula_units_Z 16
_cell_length_a 14.0322(15)
_cell_length_b 80.394(8)
_cell_length_c 5.8039(6)
_cell_measurement_reflns_used 9984
_cell_measurement_temperature 273.15
_cell_measurement_theta_max 16.88
_cell_measurement_theta_min 2.95
_cell_volume 6547.4(12)
_computing_cell_refinement 'SAINT V8.38A (Bruker, 2018)'
_computing_data_reduction 'SAINT V8.38A (Bruker, 2018)'
_computing_molecular_graphics 'Olex2 1.5 (Dolomanov et al., 2009)'
_computing_publication_material 'Olex2 1.5 (Dolomanov et al., 2009)'
_computing_structure_refinement 'SHELXL 2018/3 (Sheldrick, 2015)'
_computing_structure_solution 'olex2.solve 1.5 (Bourhis et al., 2015)'
_diffrn_ambient_temperature 273.15
_diffrn_measured_fraction_theta_full 0.969
_diffrn_measured_fraction_theta_max 0.969
_diffrn_measurement_device_type 'Bruker APEX-II CCD'
_diffrn_measurement_method '\f and \w scans'
_diffrn_radiation_type MoK\a
_diffrn_radiation_wavelength 0.71073
_diffrn_reflns_av_R_equivalents 0.2361
_diffrn_reflns_av_unetI/netI 0.0432
_diffrn_reflns_Laue_measured_fraction_full 0.969
_diffrn_reflns_Laue_measured_fraction_max 0.969
_diffrn_reflns_limit_h_max 11
_diffrn_reflns_limit_h_min -11
_diffrn_reflns_limit_k_max 64
_diffrn_reflns_limit_k_min -64
_diffrn_reflns_limit_l_max 4
_diffrn_reflns_limit_l_min -4
_diffrn_reflns_number 24518
_diffrn_reflns_point_group_measured_fraction_full 0.964
_diffrn_reflns_point_group_measured_fraction_max 0.964
_diffrn_reflns_theta_full 16.885
_diffrn_reflns_theta_max 16.885
_diffrn_reflns_theta_min 3.041
_exptl_absorpt_coefficient_mu 0.244
_exptl_absorpt_correction_T_max 0.7456
_exptl_absorpt_correction_T_min 0.6554
_exptl_absorpt_correction_type empirical
_exptl_absorpt_process_details 'SADABS-2016/2 (Bruker, 2016/2) was used for absorption correction'
_exptl_crystal_colour 'clear whiteish white'
_exptl_crystal_colour_lustre clear
_exptl_crystal_colour_modifier whiteish
_exptl_crystal_colour_primary white
_exptl_crystal_density_diffrn 1.306
_exptl_crystal_description block
_exptl_crystal_F_000 2720
_exptl_crystal_size_max 0.5
_exptl_crystal_size_mid 0.5
_exptl_crystal_size_min 0.5
_refine_diff_density_max 0.146
_refine_diff_density_min -0.202
_refine_diff_density_rms 0.050
_refine_ls_abs_structure_details
;
 Flack x determined using 361 quotients [(I+)-(I-)]/[(I+)+(I-)]
 (Parsons, Flack and Wagner, Acta Cryst. B69 (2013) 249-259).
;
_refine_ls_abs_structure_Flack 0.03(18)
_refine_ls_extinction_method none
_refine_ls_goodness_of_fit_ref 1.067
_refine_ls_hydrogen_treatment refU
_refine_ls_matrix_type full
_refine_ls_number_parameters 222
_refine_ls_number_reflns 905
_refine_ls_number_restraints 7
_refine_ls_restrained_S_all 1.067
_refine_ls_R_factor_all 0.0558
_refine_ls_R_factor_gt 0.0537
_refine_ls_shift/su_max 0.000
_refine_ls_shift/su_mean 0.000
_refine_ls_structure_factor_coef Fsqd
_refine_ls_weighting_details 'w=1/[\s^2^(Fo^2^)+(0.1293P)^2^] where P=(Fo^2^+2Fc^2^)/3'
_refine_ls_weighting_scheme calc
_refine_ls_wR_factor_gt 0.1305
_refine_ls_wR_factor_ref 0.1365
_reflns_Friedel_coverage 0.721
_reflns_Friedel_fraction_full 0.957
_reflns_Friedel_fraction_max 0.957
_reflns_number_gt 860
_reflns_number_total 905
_reflns_threshold_expression 'I > 2\s(I)'
_cod_data_source_file d6ob00436a2.cif
_cod_data_source_block ss_a
_cod_database_code 7161140
_shelx_shelxl_version_number 2018/3
_shelx_space_group_comment
;
The symmetry employed for this shelxl refinement is uniquely defined
by the following loop, which should always be used as a source of
symmetry information in preference to the above space-group names.
They are only intended as comments.
;
_olex2_refinement_description
;
1. Uiso/Uaniso restraints and constraints
Uanis(C00E) \\sim Ueq: with sigma of 0.02 and sigma for terminal atoms of 0.04
2.a Ternary CH refined with riding coordinates:
 C009(H009)
2.b Secondary CH2 refined with riding coordinates:
 C00B(H00A,H00B), C00G(H00C,H00E), C00J(H00M,H00N)
2.c Aromatic/amide H refined with riding coordinates:
 C00D(H00D), C00F(H00F), C00K(H00O), C00L(H00P)
2.d Idealised Me refined as rotating group:
 C00H(H00G,H00H,H00I), C00I(H00J,H00K,H00L), C00M(H00Q,H00R,H00S)
;
_olex2_submission_special_instructions 'No special instructions were received'

loop_
_space_group_symop_operation_xyz
'x, y, z'
'-x, -y, z'
'-x+1/4, y+1/4, z+1/4'
'x+1/4, -y+1/4, z+1/4'
'x, y+1/2, z+1/2'
'-x, -y+1/2, z+1/2'
'-x+1/4, y+3/4, z+3/4'
'x+1/4, -y+3/4, z+3/4'
'x+1/2, y, z+1/2'
'-x+1/2, -y, z+1/2'
'-x+3/4, y+1/4, z+3/4'
'x+3/4, -y+1/4, z+3/4'
'x+1/2, y+1/2, z'
'-x+1/2, -y+1/2, z'
'-x+3/4, y+3/4, z+1/4'
'x+3/4, -y+3/4, z+1/4'

loop_
_atom_site_label
_atom_site_type_symbol
_atom_site_fract_x
_atom_site_fract_y
_atom_site_fract_z
_atom_site_U_iso_or_equiv
_atom_site_adp_type
_atom_site_occupancy
_atom_site_site_symmetry_order
_atom_site_calc_flag
_atom_site_refinement_flags_posn
_atom_site_refinement_flags_adp
_atom_site_refinement_flags_occupancy
_atom_site_disorder_assembly
_atom_site_disorder_group
Cl01 Cl 0.8665(3) 0.38294(4) 0.5797(10) 0.115(2) Uani 1 1 d . . . . .
O002 O 0.4416(6) 0.43625(11) -0.5883(15) 0.076(3) Uani 1 1 d . . . . .
O005 O 0.7269(8) 0.47467(10) 0.350(2) 0.088(3) Uani 1 1 d . . . . .
N003 N 0.8303(9) 0.48357(13) 0.0847(19) 0.049(3) Uani 1 1 d . . . . .
N004 N 0.5956(9) 0.42551(12) -0.138(3) 0.052(3) Uani 1 1 d . . . . .
N006 N 0.5393(9) 0.43524(14) -0.278(2) 0.054(3) Uani 1 1 d . . . . .
C007 C 0.7625(11) 0.4730(2) 0.157(3) 0.055(4) Uani 1 1 d . . . . .
C008 C 0.4895(11) 0.42800(19) -0.452(3) 0.059(3) Uani 1 1 d . . . . .
C009 C 0.6424(8) 0.45017(15) 0.088(2) 0.049(3) Uani 1 1 d . . . . .
H009 H 0.639040 0.450972 0.256054 0.06(4) Uiso 1 1 calc R . . . .
C00A C 0.6988(9) 0.4204(2) 0.163(3) 0.049(4) Uani 1 1 d . . . . .
C00B C 0.5514(9) 0.45819(16) -0.013(3) 0.063(4) Uani 1 1 d . . . . .
H00A H 0.496350 0.454585 0.075172 0.15(7) Uiso 1 1 calc R . . . .
H00B H 0.555841 0.470200 -0.000430 0.08(4) Uiso 1 1 calc R . . . .
C00C C 0.6431(11) 0.43234(18) 0.025(3) 0.049(4) Uani 1 1 d . . . . .
C00D C 0.7497(10) 0.42461(16) 0.356(3) 0.053(4) Uani 1 1 d . . . . .
H00D H 0.749186 0.435641 0.403955 0.03(3) Uiso 1 1 calc R . . . .
C00E C 0.8010(9) 0.3967(2) 0.413(3) 0.060(4) Uani 1 1 d . U . . .
C00F C 0.7533(10) 0.3924(2) 0.223(3) 0.078(5) Uani 1 1 d . . . . .
H00F H 0.754645 0.381307 0.176591 0.12(6) Uiso 1 1 calc R . . . .
C00G C 0.7347(8) 0.45877(17) 0.008(3) 0.062(4) Uani 1 1 d . . . . .
H00C H 0.786041 0.450683 0.007327 0.06(4) Uiso 1 1 calc R . . . .
H00E H 0.726289 0.462712 -0.148499 0.02(3) Uiso 1 1 calc R . . . .
C00H C 0.8789(10) 0.48189(18) -0.135(3) 0.076(4) Uani 1 1 d . . . . .
H00G H 0.852030 0.472740 -0.218742 0.19(9) Uiso 1 1 calc R . . . .
H00H H 0.945437 0.479864 -0.108194 0.17(8) Uiso 1 1 calc R . . . .
H00I H 0.871412 0.491943 -0.221920 0.30(16) Uiso 1 1 calc R . . . .
C00I C 0.8610(11) 0.49680(18) 0.233(3) 0.076(4) Uani 1 1 d . . . . .
H00J H 0.814477 0.498514 0.352049 0.05(3) Uiso 1 1 calc R . . . .
H00K H 0.868199 0.506825 0.145083 0.18(9) Uiso 1 1 calc R . . . .
H00L H 0.921029 0.493902 0.301928 0.13(6) Uiso 1 1 calc R . . . .
C00J C 0.5384(10) 0.45335(18) -0.264(2) 0.064(4) Uani 1 1 d . . . . .
H00M H 0.478329 0.457647 -0.322000 0.03(3) Uiso 1 1 calc R . . . .
H00N H 0.589552 0.457966 -0.356740 0.08(4) Uiso 1 1 calc R . . . .
C00K C 0.8009(10) 0.4134(3) 0.479(2) 0.071(4) Uani 1 1 d . . . . .
H00O H 0.835723 0.416762 0.607372 0.02(3) Uiso 1 1 calc R . . . .
C00L C 0.7028(9) 0.4035(2) 0.096(3) 0.069(4) Uani 1 1 d . . . . .
H00P H 0.670824 0.399954 -0.035717 0.06(4) Uiso 1 1 calc R . . . .
C00M C 0.4954(11) 0.40943(19) -0.474(3) 0.082(4) Uani 1 1 d . . . . .
H00Q H 0.556394 0.406414 -0.536584 0.13(7) Uiso 1 1 calc R . . . .
H00R H 0.445920 0.405576 -0.575098 0.29(16) Uiso 1 1 calc R . . . .
H00S H 0.487796 0.404410 -0.325205 0.09(5) Uiso 1 1 calc R . . . .

loop_
_atom_site_aniso_label
_atom_site_aniso_U_11
_atom_site_aniso_U_22
_atom_site_aniso_U_33
_atom_site_aniso_U_23
_atom_site_aniso_U_13
_atom_site_aniso_U_12
Cl01 0.157(3) 0.054(3) 0.133(3) 0.006(3) -0.071(3) 0.0220(19)
O002 0.076(6) 0.080(7) 0.072(6) 0.016(6) -0.023(6) 0.002(5)
O005 0.126(7) 0.060(7) 0.078(7) -0.027(6) 0.026(6) -0.039(5)
N003 0.072(7) 0.016(7) 0.060(8) 0.006(8) 0.004(7) -0.008(6)
N004 0.062(7) 0.031(8) 0.063(9) 0.016(9) -0.004(7) 0.015(7)
N006 0.064(7) 0.024(9) 0.074(9) -0.004(8) -0.009(8) 0.000(8)
C007 0.077(9) 0.041(13) 0.048(10) -0.010(11) 0.006(10) 0.011(10)
C008 0.053(8) 0.049(14) 0.073(11) -0.010(11) 0.000(9) -0.001(9)
C009 0.074(10) 0.012(9) 0.061(11) -0.015(7) 0.016(8) 0.008(7)
C00A 0.061(8) 0.034(15) 0.051(12) -0.005(11) -0.016(9) -0.003(9)
C00B 0.072(9) 0.022(9) 0.094(12) 0.007(7) 0.006(8) 0.016(7)
C00C 0.058(9) 0.046(15) 0.043(9) 0.011(11) -0.009(9) 0.006(9)
C00D 0.079(9) 0.019(12) 0.061(12) -0.006(11) -0.010(10) 0.001(9)
C00E 0.073(9) 0.013(10) 0.093(13) 0.003(10) -0.014(9) 0.015(7)
C00F 0.112(11) 0.045(15) 0.076(11) -0.018(11) -0.054(12) 0.000(9)
C00G 0.081(10) 0.037(9) 0.066(11) -0.003(10) -0.002(8) -0.003(9)
C00H 0.090(11) 0.067(11) 0.071(10) -0.006(10) 0.032(8) 0.000(7)
C00I 0.088(11) 0.055(11) 0.084(10) -0.018(11) 0.004(10) -0.018(9)
C00J 0.074(10) 0.051(13) 0.067(12) 0.010(8) -0.002(9) 0.001(8)
C00K 0.080(9) 0.072(16) 0.060(11) 0.017(13) -0.036(9) 0.002(10)
C00L 0.098(10) 0.046(13) 0.064(10) -0.010(11) -0.051(9) 0.012(9)
C00M 0.099(13) 0.048(13) 0.101(13) -0.008(10) -0.025(11) -0.010(8)

loop_
_atom_type_symbol
_atom_type_description
_atom_type_scat_dispersion_real
_atom_type_scat_dispersion_imag
_atom_type_scat_source
C C 0.0033 0.0016 'International Tables Vol C Tables 4.2.6.8 and 6.1.1.4'
H H 0.0000 0.0000 'International Tables Vol C Tables 4.2.6.8 and 6.1.1.4'
Cl Cl 0.1484 0.1585 'International Tables Vol C Tables 4.2.6.8 and 6.1.1.4'
N N 0.0061 0.0033 'International Tables Vol C Tables 4.2.6.8 and 6.1.1.4'
O O 0.0106 0.0060 'International Tables Vol C Tables 4.2.6.8 and 6.1.1.4'

loop_
_geom_angle_atom_site_label_1
_geom_angle_atom_site_label_2
_geom_angle_atom_site_label_3
_geom_angle
_geom_angle_site_symmetry_1
_geom_angle_site_symmetry_3
_geom_angle_publ_flag
C007 N003 C00H 123.4(12) . . ?
C007 N003 C00I 119.5(12) . . ?
C00I N003 C00H 117.1(12) . . ?
C00C N004 N006 119.4(11) . . ?
N004 N006 C00J 122.6(11) . . ?
C008 N006 N004 119.4(12) . . ?
C008 N006 C00J 117.7(13) . . ?
O005 C007 N003 120.4(14) . . ?
O005 C007 C00G 120.2(14) . . ?
N003 C007 C00G 119.3(15) . . ?
O002 C008 N006 121.8(15) . . ?
O002 C008 C00M 120.6(17) . . ?
N006 C008 C00M 117.5(15) . . ?
C00B C009 H009 108.0 . . ?
C00C C009 H009 108.0 . . ?
C00C C009 C00B 108.5(12) . . ?
C00C C009 C00G 110.8(9) . . ?
C00G C009 H009 108.0 . . ?
C00G C009 C00B 113.2(11) . . ?
C00D C00A C00C 123.8(16) . . ?
C00D C00A C00L 116.3(13) . . ?
C00L C00A C00C 119.9(15) . . ?
C009 C00B H00A 109.5 . . ?
C009 C00B H00B 109.5 . . ?
H00A C00B H00B 108.1 . . ?
C00J C00B C009 110.8(11) . . ?
C00J C00B H00A 109.5 . . ?
C00J C00B H00B 109.5 . . ?
N004 C00C C009 126.4(14) . . ?
N004 C00C C00A 113.4(14) . . ?
C009 C00C C00A 120.2(17) . . ?
C00A C00D H00D 118.6 . . ?
C00K C00D C00A 122.7(12) . . ?
C00K C00D H00D 118.6 . . ?
C00F C00E Cl01 123.9(15) . . ?
C00F C00E C00K 118.5(13) . . ?
C00K C00E Cl01 117.5(15) . . ?
C00E C00F H00F 118.7 . . ?
C00E C00F C00L 122.6(13) . . ?
C00L C00F H00F 118.7 . . ?
C007 C00G C009 113.1(11) . . ?
C007 C00G H00C 109.0 . . ?
C007 C00G H00E 109.0 . . ?
C009 C00G H00C 109.0 . . ?
C009 C00G H00E 109.0 . . ?
H00C C00G H00E 107.8 . . ?
N003 C00H H00G 109.5 . . ?
N003 C00H H00H 109.5 . . ?
N003 C00H H00I 109.5 . . ?
H00G C00H H00H 109.5 . . ?
H00G C00H H00I 109.5 . . ?
H00H C00H H00I 109.5 . . ?
N003 C00I H00J 109.5 . . ?
N003 C00I H00K 109.5 . . ?
N003 C00I H00L 109.5 . . ?
H00J C00I H00K 109.5 . . ?
H00J C00I H00L 109.5 . . ?
H00K C00I H00L 109.5 . . ?
N006 C00J C00B 107.9(12) . . ?
N006 C00J H00M 110.1 . . ?
N006 C00J H00N 110.1 . . ?
C00B C00J H00M 110.1 . . ?
C00B C00J H00N 110.1 . . ?
H00M C00J H00N 108.4 . . ?
C00D C00K C00E 119.7(12) . . ?
C00D C00K H00O 120.2 . . ?
C00E C00K H00O 120.2 . . ?
C00A C00L H00P 119.9 . . ?
C00F C00L C00A 120.1(12) . . ?
C00F C00L H00P 119.9 . . ?
C008 C00M H00Q 109.5 . . ?
C008 C00M H00R 109.5 . . ?
C008 C00M H00S 109.5 . . ?
H00Q C00M H00R 109.5 . . ?
H00Q C00M H00S 109.5 . . ?
H00R C00M H00S 109.5 . . ?

loop_
_geom_bond_atom_site_label_1
_geom_bond_atom_site_label_2
_geom_bond_distance
_geom_bond_site_symmetry_2
_geom_bond_publ_flag
Cl01 C00E 1.732(13) . ?
O002 C008 1.233(14) . ?
O005 C007 1.230(16) . ?
N003 C007 1.341(15) . ?
N003 C00H 1.450(17) . ?
N003 C00I 1.435(15) . ?
N004 N006 1.377(13) . ?
N004 C00C 1.282(14) . ?
N006 C008 1.357(16) . ?
N006 C00J 1.459(15) . ?
C007 C00G 1.489(17) . ?
C008 C00M 1.501(17) . ?
C009 H009 0.9800 . ?
C009 C00B 1.546(15) . ?
C009 C00C 1.478(16) . ?
C009 C00G 1.540(14) . ?
C00A C00C 1.476(17) . ?
C00A C00D 1.370(15) . ?
C00A C00L 1.414(16) . ?
C00B H00A 0.9700 . ?
C00B H00B 0.9700 . ?
C00B C00J 1.521(17) . ?
C00D H00D 0.9300 . ?
C00D C00K 1.361(14) . ?
C00E C00F 1.337(18) . ?
C00E C00K 1.392(16) . ?
C00F H00F 0.9300 . ?
C00F C00L 1.358(16) . ?
C00G H00C 0.9700 . ?
C00G H00E 0.9700 . ?
C00H H00G 0.9600 . ?
C00H H00H 0.9600 . ?
C00H H00I 0.9600 . ?
C00I H00J 0.9600 . ?
C00I H00K 0.9600 . ?
C00I H00L 0.9600 . ?
C00J H00M 0.9700 . ?
C00J H00N 0.9700 . ?
C00K H00O 0.9300 . ?
C00L H00P 0.9300 . ?
C00M H00Q 0.9600 . ?
C00M H00R 0.9600 . ?
C00M H00S 0.9600 . ?

loop_
_geom_torsion_atom_site_label_1
_geom_torsion_atom_site_label_2
_geom_torsion_atom_site_label_3
_geom_torsion_atom_site_label_4
_geom_torsion
_geom_torsion_site_symmetry_1
_geom_torsion_site_symmetry_2
_geom_torsion_site_symmetry_3
_geom_torsion_site_symmetry_4
_geom_torsion_publ_flag
Cl01 C00E C00F C00L -179.8(11) . . . . ?
Cl01 C00E C00K C00D -179.2(8) . . . . ?
O005 C007 C00G C009 16.2(16) . . . . ?
N003 C007 C00G C009 -167.3(10) . . . . ?
N004 N006 C008 O002 -176.7(10) . . . . ?
N004 N006 C008 C00M 2.6(16) . . . . ?
N004 N006 C00J C00B -35.0(15) . . . . ?
N006 N004 C00C C009 2.2(16) . . . . ?
N006 N004 C00C C00A 179.1(8) . . . . ?
C008 N006 C00J C00B 151.4(10) . . . . ?
C009 C00B C00J N006 54.8(14) . . . . ?
C00A C00D C00K C00E -1.4(16) . . . . ?
C00B C009 C00C N004 19.6(16) . . . . ?
C00B C009 C00C C00A -157.1(10) . . . . ?
C00B C009 C00G C007 87.3(14) . . . . ?
C00C N004 N006 C008 179.6(9) . . . . ?
C00C N004 N006 C00J 6.2(15) . . . . ?
C00C C009 C00B C00J -47.8(15) . . . . ?
C00C C009 C00G C007 -150.5(13) . . . . ?
C00C C00A C00D C00K -179.6(10) . . . . ?
C00C C00A C00L C00F -179.4(10) . . . . ?
C00D C00A C00C N004 -175.2(10) . . . . ?
C00D C00A C00C C009 1.9(15) . . . . ?
C00D C00A C00L C00F 1.5(17) . . . . ?
C00E C00F C00L C00A -0.4(19) . . . . ?
C00F C00E C00K C00D 2.6(16) . . . . ?
C00G C009 C00B C00J 75.7(14) . . . . ?
C00G C009 C00C N004 -105.3(13) . . . . ?
C00G C009 C00C C00A 78.0(14) . . . . ?
C00H N003 C007 O005 176.6(12) . . . . ?
C00H N003 C007 C00G 0.2(16) . . . . ?
C00I N003 C007 O005 -0.1(16) . . . . ?
C00I N003 C007 C00G -176.5(10) . . . . ?
C00J N006 C008 O002 -2.9(15) . . . . ?
C00J N006 C008 C00M 176.4(12) . . . . ?
C00K C00E C00F C00L -1.7(17) . . . . ?
C00L C00A C00C N004 5.8(14) . . . . ?
C00L C00A C00C C009 -177.1(11) . . . . ?
C00L C00A C00D C00K -0.6(15) . . . . ?
